data_2018955
loop_
_publ_author_name
'Arderne, Charmaine'

_publ_section_title
;
 Pentane-1,5-diaminium dibromide
;
_journal_coeditor_code FN3129
_journal_issue 5
_journal_name_full 'Acta Crystallographica Section C'
_journal_page_first 526
_journal_page_last 528
_journal_paper_doi 10.1107/S0108270113007762
_journal_volume 69
_journal_year 2013
_chemical_formula_iupac 'C5 H16 N2 2+ , 2Br -'
_chemical_formula_moiety 'C5 H16 N2 2+, 2(Br -)'
_chemical_formula_sum 'C5 H16 Br2 N2'
_chemical_formula_weight 264.02
_chemical_name_common 'Cadaverinium dibromide'
_chemical_name_systematic
;
Pentane-1,5-diaminium dibromide
;
_space_group_crystal_system monoclinic
_space_group_IT_number 14
_space_group_name_Hall '-P 2ybc'
_space_group_name_H-M_alt 'P 1 21/c 1'
_symmetry_space_group_name_Hall '-P 2ybc'
_symmetry_space_group_name_H-M 'P 1 21/c 1'
_atom_sites_solution_hydrogens geom
_atom_sites_solution_primary direct
_atom_sites_solution_secondary difmap
_audit_creation_method
;
Olex2 1.2
(compiled Dec  5 2012 16:20:19, GUI svn.r4385)
;
_cell_angle_alpha 90.00
_cell_angle_beta 90.310(5)
_cell_angle_gamma 90.00
_cell_formula_units_Z 12
_cell_length_a 4.5971(3)
_cell_length_b 15.4607(11)
_cell_length_c 41.389(3)
_cell_measurement_reflns_used 8965
_cell_measurement_temperature 150(2)
_cell_measurement_theta_max 27.9604
_cell_measurement_theta_min 3.9246
_cell_volume 2941.7(4)
_computing_cell_refinement 'CrysAlis RED (Oxford Diffraction, 2006)'
_computing_data_collection 'CrysAlis CCD (Oxford Diffraction, 2006)'
_computing_data_reduction 'CrysAlis RED (Oxford Diffraction, 2006)'
_computing_molecular_graphics 'OLEX2 (Dolomanov <i>et al.</i>, 2009)'
_computing_publication_material
;
OLEX2 (Dolomanov <i>et al.</i>, 2009), PLATON (Spek, 2009) and
publCIF (Westrip, 2010)
;
_computing_structure_refinement 'SHELXL97 (Sheldrick 2008)'
_computing_structure_solution 'SHELXS97 (Sheldrick 2008)'
_diffrn_ambient_temperature 150.15
_diffrn_detector_area_resol_mean 8.4190
_diffrn_measured_fraction_theta_full 0.992
_diffrn_measured_fraction_theta_max 0.980
_diffrn_measurement_device_type 'Oxford Xcalibur2'
_diffrn_measurement_method '\f and \w'
_diffrn_radiation_monochromator graphite
_diffrn_radiation_type 'Mo K\a'
_diffrn_radiation_wavelength 0.71073
_diffrn_reflns_av_R_equivalents 0.0381
_diffrn_reflns_limit_h_max 5
_diffrn_reflns_limit_h_min -4
_diffrn_reflns_limit_k_max 19
_diffrn_reflns_limit_k_min -18
_diffrn_reflns_limit_l_max 52
_diffrn_reflns_limit_l_min -47
_diffrn_reflns_number 17961
_diffrn_reflns_theta_full 25.242
_diffrn_reflns_theta_max 26.999
_diffrn_reflns_theta_min 3.9.939
_exptl_absorpt_coefficient_mu 8.202
_exptl_absorpt_correction_T_max 0.5458
_exptl_absorpt_correction_T_min 0.2252
_exptl_absorpt_correction_type multi-scan
_exptl_absorpt_process_details '(CrysAlis RED; Oxford Diffraction, 2006)'
_exptl_crystal_colour colourless
_exptl_crystal_density_diffrn 1.788
_exptl_crystal_density_method 'not measured'
_exptl_crystal_description 'flat plate'
_exptl_crystal_F_000 1560
_exptl_crystal_size_max 0.259
_exptl_crystal_size_mid 0.154
_exptl_crystal_size_min 0.084
_refine_diff_density_max 0.722
_refine_diff_density_min -0.605
_refine_ls_extinction_method none
_refine_ls_goodness_of_fit_ref 0.887
_refine_ls_hydrogen_treatment constr
_refine_ls_matrix_type full
_refine_ls_number_parameters 316
_refine_ls_number_reflns 6280
_refine_ls_number_restraints 298
_refine_ls_restrained_S_all 0.869
_refine_ls_R_factor_all 0.0570
_refine_ls_R_factor_gt 0.0299
_refine_ls_shift/su_max 0.003
_refine_ls_shift/su_mean 0.000
_refine_ls_structure_factor_coef Fsqd
_refine_ls_weighting_details 'w = 1/[\s^2^(Fo^2^)+(0.0187P)^2^], where P=(Fo^2^+2Fc^2^)/3'
_refine_ls_weighting_scheme calc
_refine_ls_wR_factor_gt 0.0471
_refine_ls_wR_factor_ref 0.0494
_reflns_number_gt 4223
_reflns_number_total 6280
_reflns_threshold_expression I>2\s(I)
_cod_data_source_file fn3129.cif
_cod_data_source_block I
_cod_database_code 2018955
_cod_database_fobs_code 2018955

loop_
_space_group_symop_id
_space_group_symop_operation_xyz
1 'x, y, z'
2 '-x, y+1/2, -z+1/2'
3 '-x, -y, -z'
4 'x, -y-1/2, z-1/2'

loop_
_atom_site_type_symbol
_atom_site_label
_atom_site_fract_x
_atom_site_fract_y
_atom_site_fract_z
_atom_site_U_iso_or_equiv
_atom_site_adp_type
_atom_site_calc_flag
_atom_site_occupancy
_atom_site_disorder_assembly
_atom_site_disorder_group
Br Br1 1.47772(7) 0.75787(2) 0.71013(2) 0.02154(9) Uani d 1 . .
Br Br2 0.59461(7) 0.12633(3) 0.64898(2) 0.02762(10) Uani d 1 . .
Br Br3 1.33274(7) 0.02700(2) 0.73833(2) 0.01994(9) Uani d 1 . .
Br Br4 1.37893(7) 0.92942(2) 0.45899(2) 0.02096(9) Uani d 1 . .
Br Br5 0.51019(7) 0.64105(3) 0.61085(2) 0.02760(10) Uani d 1 . .
Br Br6 0.49897(8) 0.68026(3) 0.50448(2) 0.03657(12) Uani d 1 . .
N N1A 0.9825(5) 0.64060(18) 0.67175(7) 0.0237(7) Uani d 1 . .
H H1AA 0.9066 0.6354 0.6515 0.028 Uiso calc 1 . .
H H1AB 1.1168 0.6839 0.6720 0.028 Uiso calc 1 . .
H H1AC 0.8377 0.6531 0.6859 0.028 Uiso calc 1 . .
N N2A 0.8478(5) 0.17742(18) 0.72262(6) 0.0194(7) Uani d 1 . .
H H2AA 0.7345 0.1600 0.7057 0.023 Uiso calc 1 . .
H H2AB 0.7327 0.1963 0.7390 0.023 Uiso calc 1 . .
H H2AC 0.9580 0.1322 0.7296 0.023 Uiso calc 1 . .
C C1A 1.1242(6) 0.5577(2) 0.68127(8) 0.0197(8) Uani d 1 . .
H H1AD 1.2047 0.5636 0.7034 0.024 Uiso calc 1 . .
H H1AE 1.2884 0.5462 0.6665 0.024 Uiso calc 1 . .
C C2A 0.9181(6) 0.4814(2) 0.68041(8) 0.0181(8) Uani d 1 . .
H H2AD 0.8495 0.4715 0.6580 0.022 Uiso calc 1 . .
H H2AE 0.7466 0.4936 0.6940 0.022 Uiso calc 1 . .
C C3A 1.0739(7) 0.4013(2) 0.69283(8) 0.0203(8) Uani d 1 . .
H H3AA 1.2155 0.3820 0.6764 0.024 Uiso calc 1 . .
H H3AB 1.1842 0.4166 0.7126 0.024 Uiso calc 1 . .
C C4A 0.8703(6) 0.3270(2) 0.70043(8) 0.0195(8) Uani d 1 . .
H H4AA 0.7574 0.3116 0.6808 0.023 Uiso calc 1 . .
H H4AB 0.7315 0.3451 0.7173 0.023 Uiso calc 1 . .
C C5A 1.0406(6) 0.2487(2) 0.71204(8) 0.0195(8) Uani d 1 . .
H H5AA 1.1664 0.2278 0.6943 0.023 Uiso calc 1 . .
H H5AB 1.1681 0.2660 0.7303 0.023 Uiso calc 1 . .
N N1B 0.8432(5) 0.93923(18) 0.69062(6) 0.0201(7) Uani d 1 . .
H H1BA 0.7166 0.9827 0.6858 0.024 Uiso calc 1 . .
H H1BB 0.9589 0.9555 0.7075 0.024 Uiso calc 1 . .
H H1BC 0.7420 0.8909 0.6961 0.024 Uiso calc 1 . .
N N2B 0.8828(5) 0.86320(19) 0.51298(6) 0.0250(7) Uani d 1 . .
H H2BA 1.0029 0.8692 0.4957 0.030 Uiso calc 1 . .
H H2BB 0.7509 0.9071 0.5130 0.030 Uiso calc 1 . .
H H2BC 0.7877 0.8117 0.5116 0.030 Uiso calc 1 . .
C C1B 1.0274(6) 0.9206(2) 0.66181(7) 0.0180(8) Uani d 1 . .
H H1BD 1.1725 0.8758 0.6675 0.022 Uiso calc 1 . .
H H1BE 1.1343 0.9737 0.6557 0.022 Uiso calc 1 . .
C C2B 0.8487(6) 0.8899(2) 0.63327(7) 0.0174(8) Uani d 1 . .
H H2BD 0.6929 0.9324 0.6286 0.021 Uiso calc 1 . .
H H2BE 0.7557 0.8340 0.6386 0.021 Uiso calc 1 . .
C C3B 1.0385(6) 0.8789(2) 0.60342(7) 0.0199(8) Uani d 1 . .
H H3BA 1.1520 0.9326 0.6000 0.024 Uiso calc 1 . .
H H3BB 1.1780 0.8312 0.6073 0.024 Uiso calc 1 . .
C C4B 0.8654(6) 0.8597(2) 0.57326(7) 0.0180(8) Uani d 1 . .
H H4BA 0.7024 0.9012 0.5714 0.022 Uiso calc 1 . .
H H4BB 0.7821 0.8008 0.5748 0.022 Uiso calc 1 . .
C C5B 1.0560(6) 0.8658(2) 0.54313(7) 0.0198(8) Uani d 1 . .
H H5BA 1.1682 0.9205 0.5439 0.024 Uiso calc 1 . .
H H5BB 1.1965 0.8173 0.5431 0.024 Uiso calc 1 . .
N N1CB 0.111(6) 0.1629(12) 0.5880(7) 0.021(4) Uani d 0.448(10) A 2
H H1CA 0.2378 0.1488 0.5720 0.025 Uiso calc 0.448(10) A 2
H H1CB -0.0398 0.1249 0.5879 0.025 Uiso calc 0.448(10) A 2
H H1CC 0.2046 0.1605 0.6074 0.025 Uiso calc 0.448(10) A 2
N N2CB 0.013(5) 0.5938(10) 0.5573(6) 0.022(5) Uani d 0.449(8) A 2
H H2CA 0.0573 0.6288 0.5403 0.026 Uiso calc 0.448(10) A 2
H H2CB 0.1778 0.5809 0.5685 0.026 Uiso calc 0.448(10) A 2
H H2CC -0.1148 0.6214 0.5705 0.026 Uiso calc 0.448(10) A 2
C C1CB -0.001(3) 0.2523(11) 0.5826(5) 0.025(3) Uani d 0.448(10) A 2
H H1CD -0.1828 0.2600 0.5950 0.030 Uiso calc 0.448(10) A 2
H H1CE -0.0493 0.2594 0.5594 0.030 Uiso calc 0.448(10) A 2
C C2CB 0.212(3) 0.3211(10) 0.5923(4) 0.024(3) Uani d 0.448(10) A 2
H H2CD 0.3920 0.3150 0.5796 0.029 Uiso calc 0.448(10) A 2
H H2CE 0.2624 0.3143 0.6155 0.029 Uiso calc 0.448(10) A 2
C C3CB 0.076(3) 0.4131(13) 0.5865(5) 0.033(4) Uani d 0.448(10) A 2
H H3CA -0.1240 0.4141 0.5953 0.039 Uiso calc 0.448(10) A 2
H H3CB 0.1921 0.4566 0.5984 0.039 Uiso calc 0.448(10) A 2
C C4CB 0.065(2) 0.4380(7) 0.5513(3) 0.027(2) Uani d 0.448(10) A 2
H H4CA 0.2641 0.4514 0.5439 0.032 Uiso calc 0.448(10) A 2
H H4CB -0.0072 0.3881 0.5386 0.032 Uiso calc 0.448(10) A 2
C C5CB -0.008(3) 0.5031(8) 0.5428(3) 0.020(3) Uani d 0.449(8) A 1
H H5CC 0.1798 0.4879 0.5327 0.024 Uiso calc 0.448(10) A 1
H H5CD -0.1577 0.5006 0.5256 0.024 Uiso calc 0.448(10) A 1
N N1CA 0.087(4) 0.1535(10) 0.5948(6) 0.024(4) Uani d 0.552(10) A 1
H H1CF 0.0550 0.1120 0.5796 0.029 Uiso calc 0.552(10) A 1
H H1CG -0.0627 0.1541 0.6091 0.029 Uiso calc 0.552(10) A 1
H H1CH 0.2562 0.1418 0.6056 0.029 Uiso calc 0.552(10) A 1
N N2CA 0.014(5) 0.5954(9) 0.5533(5) 0.036(5) Uani d 0.552(10) A 1
H H2CF 0.1525 0.6228 0.5414 0.043 Uiso calc 0.552(10) A 1
H H2CG 0.0647 0.5976 0.5746 0.043 Uiso calc 0.552(10) A 1
H H2CH -0.1602 0.6220 0.5504 0.043 Uiso calc 0.552(10) A 1
C C1CA 0.110(2) 0.2399(9) 0.5788(4) 0.024(3) Uani d 0.552(10) A 1
H H1CI -0.0614 0.2485 0.5645 0.029 Uiso calc 0.552(10) A 1
H H1CJ 0.2858 0.2411 0.5651 0.029 Uiso calc 0.552(10) A 1
C C2CA 0.125(3) 0.3125(8) 0.6027(3) 0.028(3) Uani d 0.552(10) A 1
H H2CI 0.2840 0.3007 0.6184 0.034 Uiso calc 0.552(10) A 1
H H2CJ -0.0595 0.3150 0.6149 0.034 Uiso calc 0.552(10) A 1
C C3CA 0.179(2) 0.4006(9) 0.5866(4) 0.020(3) Uani d 0.552(10) A 1
H H3CC 0.2246 0.4441 0.6034 0.024 Uiso calc 0.552(10) A 1
H H3CD 0.3502 0.3961 0.5722 0.024 Uiso calc 0.552(10) A 1
C C4CA -0.079(2) 0.4303(5) 0.5673(2) 0.034(2) Uani d 0.552(10) A 1
H H4CC -0.2302 0.4513 0.5823 0.040 Uiso calc 0.552(10) A 1
H H4CD -0.1604 0.3803 0.5554 0.040 Uiso calc 0.552(10) A 1
C C5CA -0.122(2) 0.5124(6) 0.5450(2) 0.030(2) Uani d 0.552(10) A 2
H H5CA -0.3122 0.5036 0.5555 0.036 Uiso calc 0.552(10) A 2
H H5CB -0.1561 0.5176 0.5214 0.036 Uiso calc 0.552(10) A 2

loop_
_atom_site_aniso_label
_atom_site_aniso_U_11
_atom_site_aniso_U_22
_atom_site_aniso_U_33
_atom_site_aniso_U_12
_atom_site_aniso_U_13
_atom_site_aniso_U_23
Br1 0.02310(18) 0.0219(2) 0.0196(2) -0.00424(16) -0.00119(15) 0.00108(17)
Br2 0.0354(2) 0.0298(3) 0.0177(2) -0.00330(18) -0.00635(16) 0.00320(18)
Br3 0.01884(17) 0.0231(2) 0.0179(2) -0.00097(16) -0.00081(14) 0.00046(17)
Br4 0.01968(18) 0.0250(2) 0.0182(2) -0.00122(16) -0.00010(14) 0.00041(17)
Br5 0.02360(19) 0.0393(3) 0.0200(2) -0.00110(18) 0.00088(15) 0.00088(18)
Br6 0.0310(2) 0.0537(3) 0.0250(2) -0.0188(2) -0.00533(17) 0.0109(2)
N1A 0.0173(15) 0.021(2) 0.0327(19) -0.0016(14) -0.0035(13) -0.0032(15)
N2A 0.0184(15) 0.0182(19) 0.0216(17) 0.0022(13) -0.0008(12) 0.0007(14)
C1A 0.0173(18) 0.018(2) 0.023(2) 0.0041(16) -0.0005(15) 0.0023(17)
C2A 0.0179(17) 0.019(2) 0.017(2) 0.0010(16) 0.0019(14) 0.0002(16)
C3A 0.0191(18) 0.018(2) 0.024(2) 0.0018(16) 0.0003(15) 0.0023(17)
C4A 0.0169(18) 0.020(2) 0.022(2) -0.0002(16) -0.0030(15) -0.0002(17)
C5A 0.0189(18) 0.022(2) 0.018(2) -0.0033(17) -0.0011(15) 0.0012(17)
N1B 0.0222(15) 0.0202(19) 0.0180(17) -0.0070(13) -0.0013(12) -0.0020(14)
N2B 0.0219(15) 0.041(2) 0.0118(16) -0.0069(15) 0.0018(12) 0.0034(15)
C1B 0.0159(17) 0.022(2) 0.0159(19) 0.0012(16) 0.0023(14) 0.0008(17)
C2B 0.0196(18) 0.021(2) 0.0121(19) 0.0011(16) -0.0024(14) 0.0011(16)
C3B 0.0169(18) 0.028(2) 0.015(2) 0.0017(16) -0.0006(15) -0.0020(17)
C4B 0.0170(17) 0.024(2) 0.0129(19) -0.0009(16) -0.0019(14) 0.0004(16)
C5B 0.0152(17) 0.025(2) 0.019(2) 0.0015(16) -0.0044(15) -0.0040(17)
N1CB 0.018(6) 0.029(7) 0.016(8) -0.009(6) 0.005(5) -0.014(7)
N2CB 0.014(5) 0.030(4) 0.018(5) -0.006(4) 0.010(4) -0.003(3)
C1CB 0.019(8) 0.031(6) 0.025(7) -0.003(6) -0.001(6) 0.005(5)
C2CB 0.015(6) 0.025(6) 0.032(8) -0.002(5) 0.002(5) -0.006(6)
C3CB 0.028(9) 0.031(6) 0.039(6) 0.000(7) -0.003(8) -0.006(5)
C4CB 0.026(5) 0.032(6) 0.021(5) -0.003(4) 0.006(4) -0.007(4)
C5CB 0.019(4) 0.026(4) 0.018(4) 0.004(4) -0.003(4) -0.001(3)
N1CA 0.013(6) 0.022(5) 0.037(11) 0.001(4) -0.006(5) 0.004(5)
N2CA 0.021(5) 0.062(8) 0.026(8) -0.012(3) 0.012(4) -0.010(4)
C1CA 0.021(6) 0.028(6) 0.025(5) -0.006(6) 0.001(5) 0.005(4)
C2CA 0.025(6) 0.028(5) 0.032(7) 0.000(5) 0.000(4) 0.004(4)
C3CA 0.020(6) 0.020(6) 0.019(4) -0.002(5) -0.007(5) 0.002(4)
C4CA 0.031(5) 0.039(5) 0.031(5) 0.010(4) -0.008(4) 0.003(4)
C5CA 0.031(5) 0.037(6) 0.023(5) -0.012(4) 0.009(4) -0.004(4)

loop_
_atom_type_symbol
_atom_type_description
_atom_type_scat_dispersion_real
_atom_type_scat_dispersion_imag
_atom_type_scat_source
C C 0.0033 0.0016 'International Tables Vol C Tables 4.2.6.8 and 6.1.1.4'
H H 0.0000 0.0000 'International Tables Vol C Tables 4.2.6.8 and 6.1.1.4'
Br Br -0.2901 2.4595 'International Tables Vol C Tables 4.2.6.8 and 6.1.1.4'
N N 0.0061 0.0033 'International Tables Vol C Tables 4.2.6.8 and 6.1.1.4'

loop_
_geom_angle_atom_site_label_1
_geom_angle_atom_site_label_2
_geom_angle_atom_site_label_3
_geom_angle
H1AA N1A H1AB 109.5
H1AA N1A H1AC 109.5
H1AB N1A H1AC 109.5
C1A N1A H1AA 109.5
C1A N1A H1AB 109.5
C1A N1A H1AC 109.5
H2AA N2A H2AB 109.5
H2AA N2A H2AC 109.5
H2AB N2A H2AC 109.5
C5A N2A H2AA 109.5
C5A N2A H2AB 109.5
C5A N2A H2AC 109.5
N1A C1A H1AD 109.0
N1A C1A H1AE 109.0
N1A C1A C2A 113.1(2)
H1AD C1A H1AE 107.8
C2A C1A H1AD 109.0
C2A C1A H1AE 109.0
C1A C2A H2AD 109.8
C1A C2A H2AE 109.8
C1A C2A C3A 109.5(2)
H2AD C2A H2AE 108.2
C3A C2A H2AD 109.8
C3A C2A H2AE 109.8
C2A C3A H3AA 108.9
C2A C3A H3AB 108.9
H3AA C3A H3AB 107.7
C4A C3A C2A 113.4(3)
C4A C3A H3AA 108.9
C4A C3A H3AB 108.9
C3A C4A H4AA 109.5
C3A C4A H4AB 109.5
C3A C4A C5A 110.6(3)
H4AA C4A H4AB 108.1
C5A C4A H4AA 109.5
C5A C4A H4AB 109.5
N2A C5A C4A 112.2(2)
N2A C5A H5AA 109.2
N2A C5A H5AB 109.2
C4A C5A H5AA 109.2
C4A C5A H5AB 109.2
H5AA C5A H5AB 107.9
H1BA N1B H1BB 109.5
H1BA N1B H1BC 109.5
H1BB N1B H1BC 109.5
C1B N1B H1BA 109.5
C1B N1B H1BB 109.5
C1B N1B H1BC 109.5
H2BA N2B H2BB 109.5
H2BA N2B H2BC 109.5
H2BB N2B H2BC 109.5
C5B N2B H2BA 109.5
C5B N2B H2BB 109.5
C5B N2B H2BC 109.5
N1B C1B H1BD 109.2
N1B C1B H1BE 109.2
N1B C1B C2B 112.1(2)
H1BD C1B H1BE 107.9
C2B C1B H1BD 109.2
C2B C1B H1BE 109.2
C1B C2B H2BD 109.5
C1B C2B H2BE 109.5
C1B C2B C3B 110.9(2)
H2BD C2B H2BE 108.0
C3B C2B H2BD 109.5
C3B C2B H2BE 109.5
C2B C3B H3BA 109.0
C2B C3B H3BB 109.0
H3BA C3B H3BB 107.8
C4B C3B C2B 113.0(2)
C4B C3B H3BA 109.0
C4B C3B H3BB 109.0
C3B C4B H4BA 109.4
C3B C4B H4BB 109.4
C3B C4B C5B 111.1(2)
H4BA C4B H4BB 108.0
C5B C4B H4BA 109.4
C5B C4B H4BB 109.4
N2B C5B C4B 112.2(2)
N2B C5B H5BA 109.2
N2B C5B H5BB 109.2
C4B C5B H5BA 109.2
C4B C5B H5BB 109.2
H5BA C5B H5BB 107.9
H1CA N1CB H1CB 109.5
H1CA N1CB H1CC 109.5
H1CB N1CB H1CC 109.5
C1CB N1CB H1CA 109.5
C1CB N1CB H1CB 109.5
C1CB N1CB H1CC 109.5
H2CA N2CB H2CB 109.5
H2CA N2CB H2CC 109.5
H2CB N2CB H2CC 109.5
C5CA N2CB H2CA 109.5
C5CA N2CB H2CB 109.5
C5CA N2CB H2CC 109.5
N1CB C1CB H1CD 109.0
N1CB C1CB H1CE 109.0
N1CB C1CB C2CB 113.0(16)
H1CD C1CB H1CE 107.8
C2CB C1CB H1CD 109.0
C2CB C1CB H1CE 109.0
C1CB C2CB H2CD 109.6
C1CB C2CB H2CE 109.6
C1CB C2CB C3CB 110.1(13)
H2CD C2CB H2CE 108.2
C3CB C2CB H2CD 109.6
C3CB C2CB H2CE 109.6
C2CB C3CB H3CA 109.0
C2CB C3CB H3CB 109.0
H3CA C3CB H3CB 107.8
C4CB C3CB C2CB 113.1(15)
C4CB C3CB H3CA 109.0
C4CB C3CB H3CB 109.0
C3CB C4CB H4CA 108.9
C3CB C4CB H4CB 108.9
H4CA C4CB H4CB 107.8
C5CA C4CB C3CB 113.2(11)
C5CA C4CB H4CA 108.9
C5CA C4CB H4CB 108.9
H5CC C5CB H5CD 106.8
N2CA C5CB H5CC 107.0
N2CA C5CB H5CD 107.0
N2CA C5CB C4CA 121.2(12)
C4CA C5CB H5CC 107.0
C4CA C5CB H5CD 107.0
H1CF N1CA H1CG 109.5
H1CF N1CA H1CH 109.5
H1CG N1CA H1CH 109.5
C1CA N1CA H1CF 109.5
C1CA N1CA H1CG 109.5
C1CA N1CA H1CH 109.5
C5CB N2CA H2CF 109.5
C5CB N2CA H2CG 109.5
C5CB N2CA H2CH 109.5
H2CF N2CA H2CG 109.5
H2CF N2CA H2CH 109.5
H2CG N2CA H2CH 109.5
N1CA C1CA H1CI 109.2
N1CA C1CA H1CJ 109.2
N1CA C1CA C2CA 112.2(14)
H1CI C1CA H1CJ 107.9
C2CA C1CA H1CI 109.2
C2CA C1CA H1CJ 109.2
C1CA C2CA H2CI 109.1
C1CA C2CA H2CJ 109.1
C1CA C2CA C3CA 112.5(11)
H2CI C2CA H2CJ 107.8
C3CA C2CA H2CI 109.1
C3CA C2CA H2CJ 109.1
C2CA C3CA H3CC 109.2
C2CA C3CA H3CD 109.2
H3CC C3CA H3CD 107.9
C4CA C3CA C2CA 111.9(11)
C4CA C3CA H3CC 109.2
C4CA C3CA H3CD 109.2
C5CB C4CA H4CC 108.8
C5CB C4CA H4CD 108.8
C3CA C4CA C5CB 113.6(9)
C3CA C4CA H4CC 108.8
C3CA C4CA H4CD 108.8
H4CC C4CA H4CD 107.7
N2CB C5CA H5CA 109.4
N2CB C5CA H5CB 109.4
C4CB C5CA N2CB 111.2(12)
C4CB C5CA H5CA 109.4
C4CB C5CA H5CB 109.4
H5CA C5CA H5CB 108.0

loop_
_geom_bond_atom_site_label_1
_geom_bond_atom_site_label_2
_geom_bond_distance
N1A H1AA 0.9100
N1A H1AB 0.9100
N1A H1AC 0.9100
N1A C1A 1.490(4)
N2A H2AA 0.9100
N2A H2AB 0.9100
N2A H2AC 0.9100
N2A C5A 1.482(4)
C1A H1AD 0.9900
C1A H1AE 0.9900
C1A C2A 1.514(4)
C2A H2AD 0.9900
C2A H2AE 0.9900
C2A C3A 1.519(4)
C3A H3AA 0.9900
C3A H3AB 0.9900
C3A C4A 1.515(4)
C4A H4AA 0.9900
C4A H4AB 0.9900
C4A C5A 1.518(4)
C5A H5AA 0.9900
C5A H5AB 0.9900
N1B H1BA 0.9100
N1B H1BB 0.9100
N1B H1BC 0.9100
N1B C1B 1.494(4)
N2B H2BA 0.9100
N2B H2BB 0.9100
N2B H2BC 0.9100
N2B C5B 1.477(4)
C1B H1BD 0.9900
C1B H1BE 0.9900
C1B C2B 1.512(4)
C2B H2BD 0.9900
C2B H2BE 0.9900
C2B C3B 1.526(4)
C3B H3BA 0.9900
C3B H3BB 0.9900
C3B C4B 1.506(4)
C4B H4BA 0.9900
C4B H4BB 0.9900
C4B C5B 1.531(4)
C5B H5BA 0.9900
C5B H5BB 0.9900
N1CB H1CA 0.9100
N1CB H1CB 0.9100
N1CB H1CC 0.9100
N1CB C1CB 1.492(8)
N2CB H2CA 0.9100
N2CB H2CB 0.9100
N2CB H2CC 0.9100
N2CB C5CA 1.490(8)
C1CB H1CD 0.9900
C1CB H1CE 0.9900
C1CB C2CB 1.50(2)
C2CB H2CD 0.9900
C2CB H2CE 0.9900
C2CB C3CB 1.57(2)
C3CB H3CA 0.9900
C3CB H3CB 0.9900
C3CB C4CB 1.51(2)
C4CB H4CA 0.9900
C4CB H4CB 0.9900
C4CB C5CA 1.457(13)
C5CB H5CC 0.9900
C5CB H5CD 0.9900
C5CB N2CA 1.494(8)
C5CB C4CA 1.550(14)
N1CA H1CF 0.9100
N1CA H1CG 0.9100
N1CA H1CH 0.9100
N1CA C1CA 1.496(8)
N2CA H2CF 0.9100
N2CA H2CG 0.9100
N2CA H2CH 0.9100
C1CA H1CI 0.9900
C1CA H1CJ 0.9900
C1CA C2CA 1.50(2)
C2CA H2CI 0.9900
C2CA H2CJ 0.9900
C2CA C3CA 1.538(18)
C3CA H3CC 0.9900
C3CA H3CD 0.9900
C3CA C4CA 1.500(12)
C4CA H4CC 0.9900
C4CA H4CD 0.9900
C5CA H5CA 0.9900
C5CA H5CB 0.9900

loop_
_geom_hbond_atom_site_label_D
_geom_hbond_atom_site_label_H
_geom_hbond_atom_site_label_A
_geom_hbond_site_symmetry_A
_geom_hbond_distance_DH
_geom_hbond_distance_HA
_geom_hbond_distance_DA
_geom_hbond_angle_DHA
N1A H1AA Br5 . 0.91 2.47 3.318(3) 154.2
N1A H1AB Br1 . 0.91 2.55 3.310(3) 140.9
N1A H1AC Br1 1_455 0.91 2.53 3.352(3) 151.0
N2A H2AA Br2 . 0.91 2.49 3.351(3) 158.6
N2A H2AB Br1 2_746 0.91 2.51 3.403(3) 167.0
N2A H2AC Br3 . 0.91 2.39 3.284(3) 165.5
N1B H1BA Br2 1_565 0.91 2.75 3.553(3) 147.7
N1B H1BB Br3 1_565 0.91 2.41 3.280(2) 161.2
N1B H1BC Br1 1_455 0.91 2.46 3.369(3) 178.5
N2B H2BA Br4 . 0.91 2.49 3.361(3) 160.7
N2B H2BB Br4 3_776 0.91 2.84 3.618(3) 143.6
N2B H2BC Br6 . 0.91 2.44 3.351(3) 174.5
N1CB H1CA Br4 3_766 0.91 2.50 3.37(2) 160.9
N1CB H1CB Br2 1_455 0.91 3.04 3.52(2) 114.6
N1CB H1CB Br4 3_666 0.91 2.62 3.29(3) 131.4
N1CB H1CC Br2 . 0.91 2.53 3.40(3) 159.5
N2CB H2CA Br6 . 0.91 2.64 3.41(3) 142.0
N2CB H2CB Br5 . 0.91 2.50 3.26(2) 141.5
N2CB H2CC Br5 1_455 0.91 2.43 3.29(3) 159.2
N1CA H1CF Br4 3_666 0.91 2.63 3.34(2) 135.5
N1CA H1CG Br2 1_455 0.91 2.33 3.22(2) 167.4
N1CA H1CH Br2 . 0.91 2.38 3.25(2) 160.0
N2CA H2CF Br6 . 0.91 2.39 3.29(2) 172.0
N2CA H2CG Br5 . 0.91 2.62 3.361(18) 139.2
N2CA H2CH Br5 1_455 0.91 2.95 3.41(2) 112.8
N2CA H2CH Br6 1_455 0.91 2.62 3.37(2) 141.2

loop_
_geom_torsion_atom_site_label_1
_geom_torsion_atom_site_label_2
_geom_torsion_atom_site_label_3
_geom_torsion_atom_site_label_4
_geom_torsion
_geom_torsion_publ_flag
N1A C1A C2A C3A -175.8(3) ?
C1A C2A C3A C4A 166.3(3) yes
C2A C3A C4A C5A 178.9(3) ?
C3A C4A C5A N2A 174.7(3) ?
N1B C1B C2B C3B 175.1(3) ?
C1B C2B C3B C4B -172.5(3) ?
C2B C3B C4B C5B 169.4(3) yes
C3B C4B C5B N2B -169.5(3) ?
N1CB C1CB C2CB C3CB -178.9(15) ?
C1CB C2CB C3CB C4CB -74.4(19) yes
C2CB C3CB C4CB C5CA 165.9(11) ?
C3CB C4CB C5CA N2CB 71.7(18) yes
N1CA C1CA C2CA C3CA 174.2(11) ?
N2CA C5CB C4CA C3CA -81.0(15) yes
C1CA C2CA C3CA C4CA 69.5(16) yes
C2CA C3CA C4CA C5CB -163.0(10) ?
